data_7116004
loop_
_publ_author_name
'Kai-Yao Wang'
'Mei-Ling Feng'
'Liu-Jiang Zhou'
'Jian-Rong Li'
'Xing-Hui Qia'
'Xiao-Ying Huang'

_publ_section_title
;
 A hybrid with uniaxial negative thermal expansion behaviour: the
 synergistic role of organic and inorganic components
;
_journal_name_full Chem.Commun.
_journal_page_first 14960
_journal_paper_doi 10.1039/C4cc06373B
_journal_volume 50
_journal_year 2014
_chemical_formula_moiety 'C6 H11 Mn2 N3 S5 Sb2'
_chemical_formula_sum 'C6 H11 Mn2 N3 S5 Sb2'
_chemical_formula_weight 638.86
_chemical_name_systematic
; 
 ? 
;
_space_group_IT_number 61
_symmetry_cell_setting orthorhombic
_symmetry_space_group_name_Hall '-P 2ac 2ab'
_symmetry_space_group_name_H-M 'P b c a'
_atom_sites_solution_hydrogens geom
_atom_sites_solution_primary direct
_atom_sites_solution_secondary difmap
_audit_creation_method SHELXL-97
_cell_angle_alpha 90.00
_cell_angle_beta 90.00
_cell_angle_gamma 90.00
_cell_formula_units_Z 8
_cell_length_a 12.6068(7)
_cell_length_b 12.3619(8)
_cell_length_c 20.8422(13)
_cell_measurement_reflns_used 3024
_cell_measurement_temperature 473(2)
_cell_measurement_theta_max 29.1330
_cell_measurement_theta_min 3.2080
_cell_volume 3248.1(3)
_computing_cell_refinement 'CrysAlisPro (Agilent Technologies, 2013)'
_computing_data_collection 'CrysAlisPro (Agilent Technologies, 2013)'
_computing_data_reduction 'CrysAlisPro (Agilent Technologies, 2013)'
_computing_molecular_graphics 'DIAMOND. Version 3.0. Crystal Impact'
_computing_publication_material 'Microsoft Word 2010'
_computing_structure_refinement 'SHELXL-97 (Sheldrick, 1997)'
_computing_structure_solution 'SHELXS-97 (Sheldrick, 1990)'
_diffrn_ambient_temperature 473(2)
_diffrn_detector_area_resol_mean 10.3503
_diffrn_measured_fraction_theta_full 0.992
_diffrn_measured_fraction_theta_max 0.992
_diffrn_measurement_device_type 'SuperNova, Dual, Cu at zero, Atlas'
_diffrn_measurement_method '\w scans'
_diffrn_radiation_monochromator graphite
_diffrn_radiation_source 'SuperNova (Mo) X-ray Source'
_diffrn_radiation_type MoK\a
_diffrn_radiation_wavelength 0.71073
_diffrn_reflns_av_R_equivalents 0.0663
_diffrn_reflns_av_sigmaI/netI 0.0594
_diffrn_reflns_limit_h_max 16
_diffrn_reflns_limit_h_min -12
_diffrn_reflns_limit_k_max 13
_diffrn_reflns_limit_k_min -15
_diffrn_reflns_limit_l_max 26
_diffrn_reflns_limit_l_min -25
_diffrn_reflns_number 10428
_diffrn_reflns_theta_full 27.10
_diffrn_reflns_theta_max 27.10
_diffrn_reflns_theta_min 2.51
_exptl_absorpt_coefficient_mu 5.437
_exptl_absorpt_correction_T_max 0.6124
_exptl_absorpt_correction_T_min 0.2197
_exptl_absorpt_correction_type multi-scan
_exptl_absorpt_process_details
;
CrysAlisPro, Agilent Technologies,
Version 1.171.36.32 (release 02-08-2013 CrysAlis171 .NET)
(compiled Aug  2 2013,16:46:58)
Empirical absorption correction using spherical harmonics,
 implemented in SCALE3 ABSPACK scaling algorithm.
;
_exptl_crystal_colour yellow
_exptl_crystal_density_diffrn 2.613
_exptl_crystal_density_method 'not measured'
_exptl_crystal_description sheet
_exptl_crystal_F_000 2400
_exptl_crystal_size_max 0.40
_exptl_crystal_size_mid 0.36
_exptl_crystal_size_min 0.10
_refine_diff_density_max 0.850
_refine_diff_density_min -1.323
_refine_diff_density_rms 0.218
_refine_ls_extinction_method none
_refine_ls_goodness_of_fit_ref 1.008
_refine_ls_hydrogen_treatment mixed
_refine_ls_matrix_type full
_refine_ls_number_parameters 191
_refine_ls_number_reflns 3546
_refine_ls_number_restraints 22
_refine_ls_restrained_S_all 1.007
_refine_ls_R_factor_all 0.0639
_refine_ls_R_factor_gt 0.0441
_refine_ls_shift/su_max 0.001
_refine_ls_shift/su_mean 0.000
_refine_ls_structure_factor_coef Fsqd
_refine_ls_weighting_details 'calc w=1/[\s^2^(Fo^2^)+(0.0500P)^2^+3.5000P] where P=(Fo^2^+2Fc^2^)/3'
_refine_ls_weighting_scheme calc
_refine_ls_wR_factor_gt 0.1000
_refine_ls_wR_factor_ref 0.1184
_reflns_number_gt 2661
_reflns_number_total 3546
_reflns_threshold_expression >2sigma(I)
_cod_data_source_file c4cc06373b2.cif
_cod_data_source_block 473K
_cod_database_code 7116004

loop_
_symmetry_equiv_pos_as_xyz
'x, y, z'
'-x+1/2, -y, z+1/2'
'-x, y+1/2, -z+1/2'
'x+1/2, -y+1/2, -z'
'-x, -y, -z'
'x-1/2, y, -z-1/2'
'x, -y-1/2, z-1/2'
'-x-1/2, y-1/2, z'

loop_
_atom_site_label
_atom_site_type_symbol
_atom_site_fract_x
_atom_site_fract_y
_atom_site_fract_z
_atom_site_U_iso_or_equiv
_atom_site_adp_type
_atom_site_occupancy
_atom_site_symmetry_multiplicity
_atom_site_calc_flag
_atom_site_refinement_flags
_atom_site_disorder_assembly
_atom_site_disorder_group
Sb1 Sb 0.48752(3) 0.71830(3) 0.57647(2) 0.03253(15) Uani 1 1 d . . .
Sb2 Sb 0.78941(3) 0.70914(4) 0.58584(2) 0.03656(16) Uani 1 1 d . . .
Mn1 Mn 0.64875(6) 0.49207(7) 0.50654(5) 0.0346(3) Uani 1 1 d . . .
Mn2 Mn 0.68956(8) 0.77912(8) 0.43037(5) 0.0369(3) Uani 1 1 d . . .
S1 S 0.50857(11) 0.64893(14) 0.46855(7) 0.0347(4) Uani 1 1 d . . .
S2 S 0.63241(11) 0.59566(14) 0.61811(8) 0.0374(4) Uani 1 1 d . . .
S3 S 0.80447(11) 0.62686(12) 0.48146(8) 0.0357(4) Uani 1 1 d . . .
S4 S 0.69909(11) 0.86597(13) 0.54946(8) 0.0356(4) Uani 1 1 d . . .
S5 S 0.34479(11) 0.59653(13) 0.60307(8) 0.0338(4) Uani 1 1 d . . .
N1 N 0.6812(5) 0.6958(4) 0.3363(3) 0.0460(14) Uani 1 1 d . A .
N2 N 0.6338(5) 0.5792(6) 0.2626(3) 0.0636(18) Uani 1 1 d D . .
N3 N 0.4252(4) 0.4082(5) 0.0980(3) 0.0568(16) Uani 1 1 d D . .
H3B H 0.4852 0.3991 0.0753 0.068 Uiso 0.63(2) 1 calc PR A 1
H3C H 0.3977 0.4728 0.0870 0.068 Uiso 0.63(2) 1 calc PR A 1
HD H 0.4913 0.3812 0.0950 0.068 Uiso 0.37(2) 1 calc PR A 2
HE H 0.4200 0.4629 0.0697 0.068 Uiso 0.37(2) 1 calc PR A 2
C1 C 0.6095(6) 0.6263(6) 0.3179(3) 0.0515(18) Uani 1 1 d . A .
H1A H 0.5481 0.6114 0.3411 0.062 Uiso 1 1 calc R . .
C2 C 0.7550(7) 0.6942(7) 0.2888(4) 0.070(2) Uani 1 1 d . . .
H2A H 0.8158 0.7368 0.2877 0.084 Uiso 1 1 calc R A .
C3 C 0.7269(7) 0.6209(8) 0.2428(4) 0.081(3) Uani 1 1 d . A .
H3A H 0.7641 0.6034 0.2056 0.097 Uiso 1 1 calc R . .
C4 C 0.568(2) 0.4864(13) 0.2387(8) 0.071(6) Uani 0.63(2) 1 d PDU A 1
H4A H 0.6121 0.4222 0.2355 0.085 Uiso 0.63(2) 1 calc PR A 1
H4B H 0.5116 0.4715 0.2690 0.085 Uiso 0.63(2) 1 calc PR A 1
C5 C 0.5229(15) 0.5109(14) 0.1762(7) 0.061(5) Uani 0.63(2) 1 d PDU A 1
H5A H 0.5775 0.5174 0.1436 0.073 Uiso 0.63(2) 1 calc PR A 1
H5B H 0.4815 0.5771 0.1774 0.073 Uiso 0.63(2) 1 calc PR A 1
C6 C 0.4516(17) 0.4109(14) 0.1643(7) 0.073(5) Uani 0.63(2) 1 d PDU A 1
H6A H 0.4891 0.3454 0.1763 0.088 Uiso 0.63(2) 1 calc PR A 1
H6B H 0.3877 0.4158 0.1900 0.088 Uiso 0.63(2) 1 calc PR A 1
C4B C 0.587(2) 0.497(2) 0.2182(15) 0.072(9) Uani 0.37(2) 1 d PDU A 2
H4C H 0.6278 0.4922 0.1790 0.087 Uiso 0.37(2) 1 calc PR A 2
H4D H 0.5857 0.4262 0.2384 0.087 Uiso 0.37(2) 1 calc PR A 2
C5B C 0.479(2) 0.532(2) 0.2040(17) 0.072(7) Uani 0.37(2) 1 d PDU A 2
H5C H 0.4821 0.6010 0.1817 0.086 Uiso 0.37(2) 1 calc PR A 2
H5D H 0.4420 0.5446 0.2443 0.086 Uiso 0.37(2) 1 calc PR A 2
C6B C 0.411(2) 0.452(3) 0.1628(11) 0.076(8) Uani 0.37(2) 1 d PDU A 2
H6C H 0.4038 0.3885 0.1897 0.091 Uiso 0.37(2) 1 calc PR A 2
H6D H 0.3409 0.4848 0.1617 0.091 Uiso 0.37(2) 1 calc PR A 2

loop_
_atom_site_aniso_label
_atom_site_aniso_U_11
_atom_site_aniso_U_22
_atom_site_aniso_U_33
_atom_site_aniso_U_23
_atom_site_aniso_U_13
_atom_site_aniso_U_12
Sb1 0.0311(2) 0.0249(3) 0.0416(3) -0.00717(17) 0.00335(16) -0.00006(16)
Sb2 0.0326(2) 0.0358(3) 0.0412(3) 0.00433(18) -0.00848(17) -0.00088(18)
Mn1 0.0325(5) 0.0252(6) 0.0460(6) -0.0061(4) 0.0028(4) -0.0002(4)
Mn2 0.0418(5) 0.0309(6) 0.0379(5) -0.0027(4) -0.0100(4) 0.0015(4)
S1 0.0334(7) 0.0343(9) 0.0364(8) -0.0016(7) 0.0039(6) 0.0007(6)
S2 0.0353(7) 0.0335(10) 0.0434(9) 0.0076(7) 0.0010(6) 0.0009(7)
S3 0.0354(8) 0.0242(8) 0.0475(9) -0.0002(7) 0.0061(7) 0.0008(6)
S4 0.0343(7) 0.0256(8) 0.0470(9) -0.0013(7) 0.0026(7) -0.0010(6)
S5 0.0326(7) 0.0298(9) 0.0391(8) 0.0000(7) 0.0056(6) 0.0001(6)
N1 0.059(3) 0.041(4) 0.038(3) -0.007(3) -0.009(3) -0.006(3)
N2 0.094(5) 0.056(5) 0.041(4) -0.011(3) -0.018(3) -0.023(4)
N3 0.041(3) 0.042(4) 0.088(5) -0.004(3) -0.002(3) -0.005(3)
C1 0.061(4) 0.040(4) 0.053(4) -0.001(3) -0.012(3) -0.016(4)
C2 0.074(5) 0.083(6) 0.053(5) -0.020(4) 0.001(4) -0.019(5)
C3 0.098(6) 0.099(8) 0.046(5) -0.024(5) 0.012(4) -0.027(6)
C4 0.134(13) 0.045(8) 0.032(9) 0.003(7) -0.019(9) -0.037(8)
C5 0.076(10) 0.071(10) 0.036(7) -0.001(7) -0.001(6) -0.038(8)
C6 0.071(12) 0.063(12) 0.085(9) -0.002(8) -0.036(8) -0.006(8)
C4B 0.119(16) 0.043(12) 0.055(19) 0.009(13) 0.001(15) -0.006(12)
C5B 0.075(15) 0.078(14) 0.063(15) -0.003(13) -0.009(12) -0.015(13)
C6B 0.061(16) 0.072(18) 0.094(14) -0.017(13) -0.043(12) -0.024(13)

loop_
_atom_type_symbol
_atom_type_description
_atom_type_scat_dispersion_real
_atom_type_scat_dispersion_imag
_atom_type_scat_source
C C 0.0033 0.0016 'International Tables Vol C Tables 4.2.6.8 and 6.1.1.4'
H H 0.0000 0.0000 'International Tables Vol C Tables 4.2.6.8 and 6.1.1.4'
N N 0.0061 0.0033 'International Tables Vol C Tables 4.2.6.8 and 6.1.1.4'
S S 0.1246 0.1234 'International Tables Vol C Tables 4.2.6.8 and 6.1.1.4'
Mn Mn 0.3368 0.7283 'International Tables Vol C Tables 4.2.6.8 and 6.1.1.4'
Sb Sb -0.5866 1.5461 'International Tables Vol C Tables 4.2.6.8 and 6.1.1.4'

loop_
_geom_angle_atom_site_label_1
_geom_angle_atom_site_label_2
_geom_angle_atom_site_label_3
_geom_angle
_geom_angle_site_symmetry_1
_geom_angle_site_symmetry_3
S5 Sb1 S1 94.26(5) . 1
S5 Sb1 S1 94.26(5) . .
S1 Sb1 S1 0.00(8) 1 .
S5 Sb1 S2 94.93(6) . .
S1 Sb1 S2 91.57(6) 1 .
S1 Sb1 S2 91.57(6) . .
S4 Sb2 S3 95.41(6) . .
S4 Sb2 S2 99.40(5) . .
S3 Sb2 S2 93.90(5) . .
S5 Mn1 S3 94.06(6) 5_666 .
S5 Mn1 S4 91.55(5) 5_666 8_755
S3 Mn1 S4 84.18(5) . 8_755
S5 Mn1 S2 175.86(6) 5_666 .
S3 Mn1 S2 85.79(5) . .
S4 Mn1 S2 92.54(5) 8_755 .
S5 Mn1 S1 85.28(5) 5_666 5_666
S3 Mn1 S1 178.98(6) . 5_666
S4 Mn1 S1 95.05(6) 8_755 5_666
S2 Mn1 S1 94.93(5) . 5_666
S5 Mn1 S1 93.79(6) 5_666 .
S3 Mn1 S1 88.60(5) . .
S4 Mn1 S1 171.31(6) 8_755 .
S2 Mn1 S1 82.08(5) . .
S1 Mn1 S1 92.22(6) 5_666 .
S5 Mn1 S1 93.79(6) 5_666 1
S3 Mn1 S1 88.60(5) . 1
S4 Mn1 S1 171.31(6) 8_755 1
S2 Mn1 S1 82.08(5) . 1
S1 Mn1 S1 92.22(6) 5_666 1
S1 Mn1 S1 0.00(8) . 1
N1 Mn2 N3 93.8(2) . 3_655
N1 Mn2 S5 94.24(16) . 4_566
N3 Mn2 S5 89.66(17) 3_655 4_566
N1 Mn2 S3 92.99(15) . .
N3 Mn2 S3 170.21(18) 3_655 .
S5 Mn2 S3 96.84(6) 4_566 .
N1 Mn2 S4 175.66(15) . .
N3 Mn2 S4 89.34(18) 3_655 .
S5 Mn2 S4 88.73(5) 4_566 .
S3 Mn2 S4 83.51(6) . .
S1 S1 Sb1 0(10) 1 .
S1 S1 Mn1 0(10) 1 5_666
Sb1 S1 Mn1 88.25(5) . 5_666
S1 S1 Mn1 0(10) 1 .
Sb1 S1 Mn1 93.03(5) . .
Mn1 S1 Mn1 87.78(5) 5_666 .
Sb2 S2 Sb1 98.17(6) . .
Sb2 S2 Mn1 88.50(5) . .
Sb1 S2 Mn1 92.55(6) . .
Sb2 S3 Mn2 91.16(5) . .
Sb2 S3 Mn1 91.68(5) . .
Mn2 S3 Mn1 97.13(6) . .
Sb2 S4 Mn1 104.07(5) . 8_765
Sb2 S4 Mn2 89.44(5) . .
Mn1 S4 Mn2 87.45(5) 8_765 .
Sb1 S5 Mn1 92.21(5) . 5_666
Sb1 S5 Mn2 97.57(6) . 4_466
Mn1 S5 Mn2 92.19(6) 5_666 4_466
C1 N1 C2 104.5(6) . .
C1 N1 Mn2 126.8(5) . .
C2 N1 Mn2 128.2(5) . .
C1 N2 C3 107.5(6) . .
C1 N2 C4 119.8(12) . .
C3 N2 C4 132.1(12) . .
C1 N2 C4B 138.0(15) . .
C3 N2 C4B 114.5(15) . .
C4 N2 C4B 19.3(17) . .
C6 N3 C6B 29.0(12) . .
C6 N3 Mn2 115.2(8) . 3_645
C6B N3 Mn2 115.4(11) . 3_645
C6 N3 H3B 108.5 . .
C6B N3 H3B 129.3 . .
Mn2 N3 H3B 108.5 3_645 .
C6 N3 H3C 108.5 . .
C6B N3 H3C 81.9 . .
Mn2 N3 H3C 108.5 3_645 .
H3B N3 H3C 107.5 . .
C6 N3 HD 81.9 . .
C6B N3 HD 108.4 . .
Mn2 N3 HD 108.4 3_645 .
H3B N3 HD 30.4 . .
H3C N3 HD 131.9 . .
C6 N3 HE 129.5 . .
C6B N3 HE 108.4 . .
Mn2 N3 HE 108.4 3_645 .
H3B N3 HE 79.0 . .
H3C N3 HE 30.5 . .
HD N3 HE 107.5 . .
N1 C1 N2 112.6(7) . .
N1 C1 H1A 123.7 . .
N2 C1 H1A 123.7 . .
N1 C2 C3 110.1(7) . .
N1 C2 H2A 125.0 . .
C3 C2 H2A 125.0 . .
N2 C3 C2 105.3(7) . .
N2 C3 H3A 127.3 . .
C2 C3 H3A 127.3 . .
C5 C4 N2 110.7(11) . .
C5 C4 H4A 109.5 . .
N2 C4 H4A 109.5 . .
C5 C4 H4B 109.5 . .
N2 C4 H4B 109.5 . .
H4A C4 H4B 108.1 . .
C4 C5 C6 101.8(11) . .
C4 C5 H5A 111.4 . .
C6 C5 H5A 111.4 . .
C4 C5 H5B 111.4 . .
C6 C5 H5B 111.4 . .
H5A C5 H5B 109.3 . .
N3 C6 C5 108.1(12) . .
N3 C6 H6A 110.1 . .
C5 C6 H6A 110.1 . .
N3 C6 H6B 110.1 . .
C5 C6 H6B 110.1 . .
H6A C6 H6B 108.4 . .
C5B C4B N2 106.9(19) . .
C5B C4B H4C 110.3 . .
N2 C4B H4C 110.3 . .
C5B C4B H4D 110.3 . .
N2 C4B H4D 110.3 . .
H4C C4B H4D 108.6 . .
C4B C5B C6B 115(2) . .
C4B C5B H5C 108.4 . .
C6B C5B H5C 108.4 . .
C4B C5B H5D 108.4 . .
C6B C5B H5D 108.4 . .
H5C C5B H5D 107.5 . .
N3 C6B C5B 132(2) . .
N3 C6B H6C 104.2 . .
C5B C6B H6C 104.2 . .
N3 C6B H6D 104.2 . .
C5B C6B H6D 104.2 . .
H6C C6B H6D 105.5 . .

loop_
_geom_bond_atom_site_label_1
_geom_bond_atom_site_label_2
_geom_bond_distance
_geom_bond_site_symmetry_2
Sb1 S5 2.4107(16) .
Sb1 S1 2.4218(16) 1
Sb1 S1 2.4218(16) .
Sb1 S2 2.5275(16) .
Sb2 S4 2.3729(16) .
Sb2 S3 2.4090(16) .
Sb2 S2 2.5175(16) .
Mn1 S5 2.5346(18) 5_666
Mn1 S3 2.6274(17) .
Mn1 S4 2.6287(17) 8_755
Mn1 S2 2.663(2) .
Mn1 S1 2.6909(17) 5_666
Mn1 S1 2.7405(18) .
Mn1 S1 2.7405(18) 1
Mn2 N1 2.217(5) .
Mn2 N3 2.233(6) 3_655
Mn2 S5 2.5842(18) 4_566
Mn2 S3 2.6028(18) .
Mn2 S4 2.7070(19) .
S1 S1 0.000(5) 1
S1 Mn1 2.6909(17) 5_666
S4 Mn1 2.6287(17) 8_765
S5 Mn1 2.5346(18) 5_666
S5 Mn2 2.5843(18) 4_466
N1 C1 1.305(8) .
N1 C2 1.360(9) .
N2 C1 1.327(9) .
N2 C3 1.347(10) .
N2 C4 1.500(13) .
N2 C4B 1.500(17) .
N3 C6 1.422(13) .
N3 C6B 1.466(17) .
N3 Mn2 2.233(6) 3_645
N3 H3B 0.9000 .
N3 H3C 0.9000 .
N3 HD 0.9000 .
N3 HE 0.9000 .
C1 H1A 0.9300 .
C2 C3 1.367(10) .
C2 H2A 0.9300 .
C3 H3A 0.9300 .
C4 C5 1.455(15) .
C4 H4A 0.9700 .
C4 H4B 0.9700 .
C5 C6 1.549(15) .
C5 H5A 0.9700 .
C5 H5B 0.9700 .
C6 H6A 0.9700 .
C6 H6B 0.9700 .
C4B C5B 1.46(2) .
C4B H4C 0.9700 .
C4B H4D 0.9700 .
C5B C6B 1.565(18) .
C5B H5C 0.9700 .
C5B H5D 0.9700 .
C6B H6C 0.9700 .
C6B H6D 0.9700 .

loop_
_geom_hbond_atom_site_label_D
_geom_hbond_atom_site_label_H
_geom_hbond_atom_site_label_A
_geom_hbond_distance_DH
_geom_hbond_distance_HA
_geom_hbond_distance_DA
_geom_hbond_angle_DHA
_geom_hbond_site_symmetry_A
N3 H3C S3 0.90 2.65 3.517(7) 160.7 6_556
C1 H1A S1 0.93 2.74 3.398(8) 128.3 1
C5 H5A S4 0.97 2.88 3.772(15) 153.7 7_575

loop_
_geom_torsion_atom_site_label_1
_geom_torsion_atom_site_label_2
_geom_torsion_atom_site_label_3
_geom_torsion_atom_site_label_4
_geom_torsion
_geom_torsion_site_symmetry_1
_geom_torsion_site_symmetry_4
S5 Sb1 S1 S1 0.0(2) . 1
S2 Sb1 S1 S1 0.0(2) . 1
S5 Sb1 S1 Mn1 -0.54(5) . 5_666
S1 Sb1 S1 Mn1 0(4) 1 5_666
S2 Sb1 S1 Mn1 94.52(5) . 5_666
S5 Sb1 S1 Mn1 -88.23(5) . .
S1 Sb1 S1 Mn1 0(22) 1 .
S2 Sb1 S1 Mn1 6.83(5) . .
S5 Mn1 S1 S1 0.00(11) 5_666 1
S3 Mn1 S1 S1 0.00(11) . 1
S4 Mn1 S1 S1 0.0(3) 8_755 1
S2 Mn1 S1 S1 0.00(12) . 1
S1 Mn1 S1 S1 0.00(11) 5_666 1
S5 Mn1 S1 Sb1 173.54(5) 5_666 .
S3 Mn1 S1 Sb1 -92.48(5) . .
S4 Mn1 S1 Sb1 -58.7(4) 8_755 .
S2 Mn1 S1 Sb1 -6.54(5) . .
S1 Mn1 S1 Sb1 88.12(5) 5_666 .
S1 Mn1 S1 Sb1 0(39) 1 .
S5 Mn1 S1 Mn1 85.41(5) 5_666 5_666
S3 Mn1 S1 Mn1 179.39(6) . 5_666
S4 Mn1 S1 Mn1 -146.8(4) 8_755 5_666
S2 Mn1 S1 Mn1 -94.67(5) . 5_666
S1 Mn1 S1 Mn1 0.0 5_666 5_666
S1 Mn1 S1 Mn1 0(3) 1 5_666
S4 Sb2 S2 Sb1 6.70(7) . .
S3 Sb2 S2 Sb1 -89.44(6) . .
S4 Sb2 S2 Mn1 99.06(6) . .
S3 Sb2 S2 Mn1 2.92(5) . .
S5 Sb1 S2 Sb2 176.22(6) . .
S1 Sb1 S2 Sb2 81.82(6) 1 .
S1 Sb1 S2 Sb2 81.82(6) . .
S5 Sb1 S2 Mn1 87.38(5) . .
S1 Sb1 S2 Mn1 -7.03(6) 1 .
S1 Sb1 S2 Mn1 -7.03(6) . .
S5 Mn1 S2 Sb2 -90.7(8) 5_666 .
S3 Mn1 S2 Sb2 -2.68(5) . .
S4 Mn1 S2 Sb2 81.29(5) 8_755 .
S1 Mn1 S2 Sb2 176.59(5) 5_666 .
S1 Mn1 S2 Sb2 -91.85(5) . .
S1 Mn1 S2 Sb2 -91.85(5) 1 .
S5 Mn1 S2 Sb1 7.4(8) 5_666 .
S3 Mn1 S2 Sb1 95.44(5) . .
S4 Mn1 S2 Sb1 179.41(5) 8_755 .
S1 Mn1 S2 Sb1 -85.29(5) 5_666 .
S1 Mn1 S2 Sb1 6.27(5) . .
S1 Mn1 S2 Sb1 6.27(5) 1 .
S4 Sb2 S3 Mn2 -5.63(5) . .
S2 Sb2 S3 Mn2 94.21(5) . .
S4 Sb2 S3 Mn1 -102.80(5) . .
S2 Sb2 S3 Mn1 -2.96(5) . .
N1 Mn2 S3 Sb2 -172.49(16) . .
N3 Mn2 S3 Sb2 -38.4(10) 3_655 .
S5 Mn2 S3 Sb2 92.87(6) 4_566 .
S4 Mn2 S3 Sb2 4.94(5) . .
N1 Mn2 S3 Mn1 -80.66(16) . .
N3 Mn2 S3 Mn1 53.4(10) 3_655 .
S5 Mn2 S3 Mn1 -175.30(6) 4_566 .
S4 Mn2 S3 Mn1 96.78(6) . .
S5 Mn1 S3 Sb2 178.65(5) 5_666 .
S4 Mn1 S3 Sb2 -90.20(5) 8_755 .
S2 Mn1 S3 Sb2 2.80(5) . .
S1 Mn1 S3 Sb2 -132(4) 5_666 .
S1 Mn1 S3 Sb2 84.95(5) . .
S1 Mn1 S3 Sb2 84.95(5) 1 .
S5 Mn1 S3 Mn2 87.27(6) 5_666 .
S4 Mn1 S3 Mn2 178.42(6) 8_755 .
S2 Mn1 S3 Mn2 -88.58(6) . .
S1 Mn1 S3 Mn2 137(4) 5_666 .
S1 Mn1 S3 Mn2 -6.43(6) . .
S1 Mn1 S3 Mn2 -6.43(6) 1 .
S3 Sb2 S4 Mn1 -81.82(6) . 8_765
S2 Sb2 S4 Mn1 -176.69(6) . 8_765
S3 Sb2 S4 Mn2 5.41(5) . .
S2 Sb2 S4 Mn2 -89.46(5) . .
N1 Mn2 S4 Sb2 31(2) . .
N3 Mn2 S4 Sb2 168.28(16) 3_655 .
S5 Mn2 S4 Sb2 -102.04(5) 4_566 .
S3 Mn2 S4 Sb2 -5.01(5) . .
N1 Mn2 S4 Mn1 135(2) . 8_765
N3 Mn2 S4 Mn1 -87.61(16) 3_655 8_765
S5 Mn2 S4 Mn1 2.07(5) 4_566 8_765
S3 Mn2 S4 Mn1 99.09(5) . 8_765
S1 Sb1 S5 Mn1 0.58(6) 1 5_666
S1 Sb1 S5 Mn1 0.58(6) . 5_666
S2 Sb1 S5 Mn1 -91.37(6) . 5_666
S1 Sb1 S5 Mn2 -91.93(6) 1 4_466
S1 Sb1 S5 Mn2 -91.93(6) . 4_466
S2 Sb1 S5 Mn2 176.12(6) . 4_466
N3 Mn2 N1 C1 -83.1(6) 3_655 .
S5 Mn2 N1 C1 -173.0(6) 4_566 .
S3 Mn2 N1 C1 89.9(6) . .
S4 Mn2 N1 C1 54(2) . .
N3 Mn2 N1 C2 106.2(7) 3_655 .
S5 Mn2 N1 C2 16.3(7) 4_566 .
S3 Mn2 N1 C2 -80.8(7) . .
S4 Mn2 N1 C2 -117(2) . .
C2 N1 C1 N2 1.2(9) . .
Mn2 N1 C1 N2 -171.2(5) . .
C3 N2 C1 N1 -0.6(10) . .
C4 N2 C1 N1 171.6(10) . .
C4B N2 C1 N1 -180(2) . .
C1 N1 C2 C3 -1.4(10) . .
Mn2 N1 C2 C3 171.0(6) . .
C1 N2 C3 C2 -0.3(10) . .
C4 N2 C3 C2 -171.2(12) . .
C4B N2 C3 C2 179.1(16) . .
N1 C2 C3 N2 1.0(11) . .
C1 N2 C4 C5 121(2) . .
C3 N2 C4 C5 -69(3) . .
C4B N2 C4 C5 -41(5) . .
N2 C4 C5 C6 -174.9(17) . .
C6B N3 C6 C5 -77(3) . .
Mn2 N3 C6 C5 -174.8(9) 3_645 .
C4 C5 C6 N3 -164(2) . .
C1 N2 C4B C5B 53(4) . .
C3 N2 C4B C5B -126(3) . .
C4 N2 C4B C5B 76(6) . .
N2 C4B C5B C6B -175(2) . .
C6 N3 C6B C5B 76(4) . .
Mn2 N3 C6B C5B 173(3) 3_645 .
C4B C5B C6B N3 -60(6) . .
N3 C6 C5 C4 -164(2) . .
N3 C6B C6B C4B 0.0(17) . .
N2 C4 C5 C6 -174.9(17) . .
N2 C4B C5B C6B -175(2) . .
